data_4100628
loop_
_publ_author_name
'Thomas M. Klapo\"tke'
'Peter Mayer'
'Axel Schulz'
'Jan J. Weigand'

_publ_section_title
;
1,5-Diamino-4-methyltetrazolium dinitramide
;
_journal_name_full 'Journal of the American Chemical Society'
_journal_paper_doi 10.1021/ja0426692
_journal_year 2005
_chemical_formula_moiety 'C35 H64 N2 O3 W2'
_chemical_formula_sum 'C35 H64 N2 O3 W2'
_chemical_formula_weight 928.58
_space_group_IT_number 2
_symmetry_cell_setting triclinic
_symmetry_space_group_name_Hall '-P 1'
_symmetry_space_group_name_H-M 'P -1'
_cell_angle_alpha 85.5750(10)
_cell_angle_beta 89.3080(10)
_cell_angle_gamma 89.7330(10)
_cell_formula_units_Z 2
_cell_length_a 9.23170(10)
_cell_length_b 11.5165(2)
_cell_length_c 17.5796(3)
_cell_measurement_temperature 173(2)
_cell_volume 1863.29(5)
_diffrn_ambient_temperature 173(2)
_exptl_crystal_density_diffrn 1.655
_cod_depositor_comments
;
The following automatic conversions were performed:
'_symmetry_cell_setting' value 'Triclinic' changed to 'triclinic'
according to '/home/saulius/struct/CIF-dictionaries/cif_core.dic'
dictionary named 'cif_core.dic' version 2.4.1 from 2010-06-29.

Automatic conversion script
Id: cif_fix_enum 1527 2010-12-29 10:47:43Z saulius 
;
_cod_database_code 4100628

loop_
_symmetry_equiv_pos_as_xyz
'x, y, z'
'-x, -y, -z'

loop_
_atom_site_label
_atom_site_type_symbol
_atom_site_fract_x
_atom_site_fract_y
_atom_site_fract_z
_atom_site_U_iso_or_equiv
_atom_site_adp_type
_atom_site_occupancy
_atom_site_symmetry_multiplicity
_atom_site_calc_flag
_atom_site_refinement_flags
_atom_site_disorder_assembly
_atom_site_disorder_group
W1 W 0.243668(13) 0.310048(11) 0.862168(7) 0.01594(3) Uani 1 1 d . . .
W2 W 0.256894(14) 0.371253(11) 0.691397(7) 0.01740(4) Uani 1 1 d . . .
N2 N 0.4383(3) 0.4191(3) 0.67384(16) 0.0241(6) Uani 1 1 d . . .
N1 N 0.0605(3) 0.3501(3) 0.87728(16) 0.0238(6) Uani 1 1 d . . .
C20 C 0.0382(5) 0.5944(4) 0.7541(2) 0.0419(11) Uani 1 1 d . . .
H20A H 0.1276 0.6284 0.7718 0.063 Uiso 1 1 calc R . .
H20B H -0.0075 0.5468 0.7963 0.063 Uiso 1 1 calc R . .
H20C H -0.0283 0.6568 0.7360 0.063 Uiso 1 1 calc R . .
C2 C 0.0266(4) 0.1013(3) 0.8398(2) 0.0328(9) Uani 1 1 d . . .
H2A H 0.0391 0.1148 0.7838 0.039 Uiso 1 1 calc R . .
H2B H -0.0473 0.1569 0.8563 0.039 Uiso 1 1 calc R . .
C11 C 0.5265(5) 0.2153(4) 0.5570(2) 0.0405(10) Uani 1 1 d . . .
H11A H 0.5429 0.2958 0.5690 0.061 Uiso 1 1 calc R . .
H11B H 0.4679 0.2149 0.5109 0.061 Uiso 1 1 calc R . .
H11C H 0.6198 0.1773 0.5483 0.061 Uiso 1 1 calc R . .
C25 C 0.3794(4) 0.2474(3) 0.97581(19) 0.0216(7) Uani 1 1 d . . .
C29 C 0.6140(4) 0.2131(4) 0.8947(2) 0.0321(8) Uani 1 1 d . . .
H29A H 0.6362 0.2333 0.8407 0.048 Uiso 1 1 calc R . .
H29B H 0.5909 0.1300 0.9024 0.048 Uiso 1 1 calc R . .
H29C H 0.6981 0.2300 0.9254 0.048 Uiso 1 1 calc R . .
C23 C 0.4613(4) 0.4041(3) 0.89772(19) 0.0237(7) Uani 1 1 d . . .
C1 C 0.1717(4) 0.1236(3) 0.8789(2) 0.0234(7) Uani 1 1 d . . .
H1 H 0.1543 0.1070 0.9349 0.028 Uiso 1 1 calc R . .
C19 C 0.2720(5) 0.6535(4) 0.6211(3) 0.0447(11) Uani 1 1 d . . .
H19A H 0.2256 0.7136 0.5871 0.067 Uiso 1 1 calc R . .
H19B H 0.3659 0.6325 0.5994 0.067 Uiso 1 1 calc R . .
H19C H 0.2865 0.6833 0.6712 0.067 Uiso 1 1 calc R . .
C6 C 0.2816(4) 0.0322(3) 0.8551(2) 0.0301(8) Uani 1 1 d . . .
H6A H 0.3753 0.0447 0.8800 0.036 Uiso 1 1 calc R . .
H6B H 0.2976 0.0423 0.7992 0.036 Uiso 1 1 calc R . .
C7 C 0.2950(4) 0.2053(3) 0.6353(2) 0.0259(7) Uani 1 1 d . . .
H7A H 0.2355 0.1452 0.6642 0.031 Uiso 1 1 calc R . .
H7B H 0.2520 0.2170 0.5839 0.031 Uiso 1 1 calc R . .
C18 C 0.2511(5) 0.4536(4) 0.5038(2) 0.0389(10) Uani 1 1 d . . .
H18A H 0.2757 0.3724 0.4961 0.058 Uiso 1 1 calc R . .
H18B H 0.3403 0.4988 0.5065 0.058 Uiso 1 1 calc R . .
H18C H 0.1928 0.4862 0.4611 0.058 Uiso 1 1 calc R . .
C26 C 0.2885(4) 0.3448(3) 0.98959(18) 0.0210(7) Uani 1 1 d . . .
C13 C 0.1669(4) 0.4586(3) 0.5764(2) 0.0274(8) Uani 1 1 d . . .
O2 O 0.5497(3) 0.4705(3) 0.65266(16) 0.0366(7) Uani 1 1 d . . .
C10 C 0.5420(4) 0.1456(3) 0.6948(2) 0.0321(8) Uani 1 1 d . . .
H10A H 0.6323 0.1039 0.6849 0.048 Uiso 1 1 calc R . .
H10B H 0.4905 0.1052 0.7381 0.048 Uiso 1 1 calc R . .
H10C H 0.5644 0.2252 0.7067 0.048 Uiso 1 1 calc R . .
C14 C 0.1762(4) 0.5469(3) 0.6299(2) 0.0274(8) Uani 1 1 d . . .
C5 C 0.2293(5) -0.0935(3) 0.8773(3) 0.0406(10) Uani 1 1 d . . .
H5A H 0.3024 -0.1497 0.8608 0.049 Uiso 1 1 calc R . .
H5B H 0.2184 -0.1054 0.9335 0.049 Uiso 1 1 calc R . .
C15 C 0.0732(4) 0.5192(3) 0.6898(2) 0.0271(8) Uani 1 1 d . . .
C24 C 0.4860(4) 0.2839(3) 0.91879(19) 0.0226(7) Uani 1 1 d . . .
C3 C -0.0270(5) -0.0244(4) 0.8596(3) 0.0446(11) Uani 1 1 d . . .
H3A H -0.0503 -0.0348 0.9148 0.053 Uiso 1 1 calc R . .
H3B H -0.1169 -0.0369 0.8313 0.053 Uiso 1 1 calc R . .
C12 C 0.0560(4) 0.3790(3) 0.6037(2) 0.0276(8) Uani 1 1 d . . .
C31 C 0.1673(4) 0.3441(3) 1.0476(2) 0.0281(8) Uani 1 1 d . . .
H31A H 0.1015 0.2796 1.0401 0.042 Uiso 1 1 calc R . .
H31B H 0.1140 0.4180 1.0414 0.042 Uiso 1 1 calc R . .
H31C H 0.2075 0.3344 1.0990 0.042 Uiso 1 1 calc R . .
C21 C -0.1291(4) 0.3607(4) 0.7163(3) 0.0414(10) Uani 1 1 d . . .
H21A H -0.2185 0.3892 0.6916 0.062 Uiso 1 1 calc R . .
H21B H -0.1287 0.3821 0.7692 0.062 Uiso 1 1 calc R . .
H21C H -0.1239 0.2758 0.7157 0.062 Uiso 1 1 calc R . .
O1 O -0.0570(3) 0.3839(3) 0.90150(16) 0.0357(6) Uani 1 1 d . . .
C28 C 0.5587(4) 0.4803(4) 0.8456(2) 0.0361(9) Uani 1 1 d . . .
H28A H 0.6437 0.5027 0.8739 0.054 Uiso 1 1 calc R . .
H28B H 0.5056 0.5503 0.8268 0.054 Uiso 1 1 calc R . .
H28C H 0.5902 0.4372 0.8023 0.054 Uiso 1 1 calc R . .
C30 C 0.3796(4) 0.1338(3) 1.0245(2) 0.0305(8) Uani 1 1 d . . .
H30A H 0.4595 0.1334 1.0607 0.046 Uiso 1 1 calc R . .
H30B H 0.3921 0.0692 0.9918 0.046 Uiso 1 1 calc R . .
H30C H 0.2875 0.1250 1.0525 0.046 Uiso 1 1 calc R . .
C16 C -0.0006(4) 0.4145(3) 0.6738(2) 0.0274(8) Uani 1 1 d . . .
C8 C 0.4464(4) 0.1492(3) 0.6239(2) 0.0286(8) Uani 1 1 d . . .
C22 C 0.3388(4) 0.4427(3) 0.94068(19) 0.0225(7) Uani 1 1 d . . .
C27 C 0.2838(5) 0.5664(3) 0.9400(2) 0.0328(9) Uani 1 1 d . . .
H27A H 0.1813 0.5661 0.9550 0.049 Uiso 1 1 calc R . .
H27B H 0.2950 0.6047 0.8885 0.049 Uiso 1 1 calc R . .
H27C H 0.3396 0.6088 0.9759 0.049 Uiso 1 1 calc R . .
C4 C 0.0853(5) -0.1150(4) 0.8400(3) 0.0458(12) Uani 1 1 d . . .
H4A H 0.0498 -0.1936 0.8576 0.055 Uiso 1 1 calc R . .
H4B H 0.0991 -0.1120 0.7840 0.055 Uiso 1 1 calc R . .
C9 C 0.4212(5) 0.0225(4) 0.6029(3) 0.0409(10) Uani 1 1 d . . .
H9A H 0.5137 -0.0121 0.5885 0.061 Uiso 1 1 calc R . .
H9B H 0.3544 0.0231 0.5599 0.061 Uiso 1 1 calc R . .
H9C H 0.3794 -0.0234 0.6470 0.061 Uiso 1 1 calc R . .
C17 C -0.0081(5) 0.2828(4) 0.5613(3) 0.0432(11) Uani 1 1 d . . .
H17A H -0.0074 0.2099 0.5940 0.065 Uiso 1 1 calc R . .
H17B H 0.0494 0.2730 0.5150 0.065 Uiso 1 1 calc R . .
H17C H -0.1080 0.3030 0.5473 0.065 Uiso 1 1 calc R . .
O3 O 0.7766(6) 0.8450(4) 0.6830(3) 0.0854(14) Uani 1 1 d . . .
C34 C 0.6612(7) 0.7647(5) 0.6878(4) 0.079(2) Uani 1 1 d . . .
H34A H 0.6982 0.6837 0.6913 0.095 Uiso 1 1 calc R . .
H34B H 0.5983 0.7764 0.6426 0.095 Uiso 1 1 calc R . .
C33 C 0.8529(7) 0.8359(8) 0.6186(4) 0.096(3) Uani 1 1 d . . .
H33A H 0.7872 0.8469 0.5745 0.115 Uiso 1 1 calc R . .
H33B H 0.8949 0.7566 0.6188 0.115 Uiso 1 1 calc R . .
C35 C 0.5792(10) 0.7899(6) 0.7596(4) 0.097(3) Uani 1 1 d . . .
H35A H 0.6424 0.7752 0.8037 0.145 Uiso 1 1 calc R . .
H35B H 0.4941 0.7394 0.7656 0.145 Uiso 1 1 calc R . .
H35C H 0.5481 0.8716 0.7560 0.145 Uiso 1 1 calc R . .
C32 C 0.9785(10) 0.9281(6) 0.6087(4) 0.106(3) Uani 1 1 d . . .
H32A H 0.9377 1.0067 0.6098 0.159 Uiso 1 1 calc R . .
H32B H 1.0286 0.9207 0.5599 0.159 Uiso 1 1 calc R . .
H32C H 1.0474 0.9142 0.6505 0.159 Uiso 1 1 calc R . .
HB H 0.266(4) 0.421(3) 0.782(2) 0.029(10) Uiso 1 1 d . . .
HA H 0.266(5) 0.262(4) 0.772(2) 0.044(13) Uiso 1 1 d . . .

loop_
_atom_site_aniso_label
_atom_site_aniso_U_11
_atom_site_aniso_U_22
_atom_site_aniso_U_33
_atom_site_aniso_U_23
_atom_site_aniso_U_13
_atom_site_aniso_U_12
W1 0.01390(7) 0.01704(6) 0.01699(6) -0.00187(5) -0.00030(5) -0.00068(5)
W2 0.01448(7) 0.02024(7) 0.01739(7) -0.00083(5) -0.00107(5) 0.00042(5)
N2 0.0197(15) 0.0306(16) 0.0217(14) 0.0012(12) -0.0002(11) -0.0013(12)
N1 0.0208(15) 0.0278(15) 0.0232(15) -0.0038(12) -0.0012(12) 0.0005(12)
C20 0.055(3) 0.040(2) 0.031(2) -0.0083(18) -0.0059(19) 0.025(2)
C2 0.027(2) 0.033(2) 0.039(2) -0.0053(17) -0.0010(16) -0.0099(16)
C11 0.041(3) 0.048(3) 0.031(2) 0.0002(18) 0.0123(18) 0.008(2)
C25 0.0194(17) 0.0259(17) 0.0195(16) -0.0018(13) -0.0040(13) 0.0000(13)
C29 0.0192(19) 0.044(2) 0.035(2) -0.0098(17) -0.0023(15) 0.0043(16)
C23 0.0189(17) 0.0296(18) 0.0228(17) -0.0028(14) -0.0037(13) -0.0078(14)
C1 0.0232(18) 0.0230(17) 0.0240(17) -0.0007(13) 0.0017(14) -0.0041(13)
C19 0.047(3) 0.029(2) 0.056(3) 0.0123(19) -0.011(2) -0.0078(19)
C6 0.035(2) 0.0215(17) 0.034(2) -0.0024(15) 0.0025(16) -0.0030(15)
C7 0.0236(18) 0.0326(19) 0.0219(17) -0.0053(14) -0.0007(14) 0.0029(14)
C18 0.039(2) 0.051(3) 0.028(2) -0.0134(18) 0.0126(17) 0.0008(19)
C26 0.0206(17) 0.0241(17) 0.0188(16) -0.0045(13) -0.0030(13) 0.0000(13)
C13 0.0247(19) 0.034(2) 0.0231(18) 0.0025(15) -0.0054(14) 0.0085(15)
O2 0.0193(14) 0.0480(17) 0.0414(16) 0.0048(13) 0.0034(11) -0.0104(12)
C10 0.025(2) 0.036(2) 0.034(2) 0.0019(16) -0.0008(16) 0.0047(16)
C14 0.0264(19) 0.0258(18) 0.0290(19) 0.0045(14) -0.0073(15) 0.0032(14)
C5 0.058(3) 0.0214(19) 0.042(2) -0.0016(17) 0.009(2) -0.0006(18)
C15 0.029(2) 0.0275(18) 0.0253(18) -0.0020(14) -0.0075(15) 0.0105(15)
C24 0.0151(16) 0.0292(18) 0.0238(17) -0.0034(14) -0.0056(13) -0.0018(13)
C3 0.041(3) 0.041(2) 0.052(3) -0.008(2) 0.005(2) -0.022(2)
C12 0.0217(18) 0.0317(19) 0.0295(19) -0.0021(15) -0.0121(15) 0.0043(14)
C31 0.0266(19) 0.034(2) 0.0239(18) -0.0068(15) 0.0040(14) -0.0003(15)
C21 0.019(2) 0.057(3) 0.045(2) 0.010(2) -0.0021(17) 0.0018(18)
O1 0.0202(14) 0.0477(17) 0.0399(16) -0.0102(13) 0.0060(11) 0.0097(12)
C28 0.033(2) 0.045(2) 0.029(2) 0.0019(17) -0.0015(16) -0.0186(18)
C30 0.032(2) 0.0273(19) 0.031(2) 0.0039(15) -0.0061(16) 0.0050(15)
C16 0.0172(18) 0.0328(19) 0.0314(19) 0.0023(15) -0.0042(14) 0.0070(14)
C8 0.030(2) 0.0303(19) 0.0250(18) -0.0020(15) 0.0048(15) 0.0059(15)
C22 0.0241(18) 0.0235(17) 0.0205(16) -0.0038(13) -0.0055(13) -0.0027(13)
C27 0.044(2) 0.0235(18) 0.031(2) -0.0066(15) -0.0059(17) 0.0016(16)
C4 0.067(3) 0.027(2) 0.044(3) -0.0075(18) 0.010(2) -0.022(2)
C9 0.048(3) 0.036(2) 0.040(2) -0.0089(18) 0.003(2) 0.0092(19)
C17 0.038(2) 0.042(2) 0.051(3) -0.014(2) -0.023(2) 0.0037(19)
O3 0.112(4) 0.080(3) 0.066(3) -0.015(2) -0.015(3) -0.008(3)
C34 0.080(5) 0.048(3) 0.108(6) 0.011(3) -0.043(4) -0.012(3)
C33 0.061(4) 0.177(8) 0.057(4) -0.056(5) -0.014(3) 0.009(5)
C35 0.155(8) 0.060(4) 0.075(5) 0.008(3) -0.034(5) 0.008(4)
C32 0.184(9) 0.066(4) 0.070(5) -0.004(4) -0.025(5) -0.024(5)

loop_
_geom_bond_atom_site_label_1
_geom_bond_atom_site_label_2
_geom_bond_distance
_geom_bond_site_symmetry_2
_geom_bond_publ_flag
W1 N1 1.773(3) . ?
W1 C1 2.247(3) . ?
W1 C22 2.319(3) . ?
W1 C26 2.347(3) . ?
W1 C23 2.399(3) . ?
W1 C25 2.431(3) . ?
W1 C24 2.468(3) . ?
W1 W2 3.03146(18) . ?
W2 N2 1.781(3) . ?
W2 C7 2.242(3) . ?
W2 C14 2.341(3) . ?
W2 C13 2.347(3) . ?
W2 C15 2.397(3) . ?
W2 C12 2.423(3) . ?
W2 C16 2.445(3) . ?
N2 O2 1.229(4) . ?
N1 O1 1.234(4) . ?
C20 C15 1.507(5) . ?
C2 C1 1.545(5) . ?
C2 C3 1.545(5) . ?
C11 C8 1.535(5) . ?
C25 C26 1.431(5) . ?
C25 C24 1.437(5) . ?
C25 C30 1.507(5) . ?
C29 C24 1.507(5) . ?
C23 C24 1.423(5) . ?
C23 C22 1.440(5) . ?
C23 C28 1.510(5) . ?
C1 C6 1.536(5) . ?
C19 C14 1.513(5) . ?
C6 C5 1.547(5) . ?
C7 C8 1.554(5) . ?
C18 C13 1.492(5) . ?
C26 C22 1.440(5) . ?
C26 C31 1.504(5) . ?
C13 C12 1.431(5) . ?
C13 C14 1.441(5) . ?
C10 C8 1.534(5) . ?
C14 C15 1.429(5) . ?
C5 C4 1.520(7) . ?
C15 C16 1.436(5) . ?
C3 C4 1.522(7) . ?
C12 C16 1.420(5) . ?
C12 C17 1.510(5) . ?
C21 C16 1.505(5) . ?
C8 C9 1.551(5) . ?
C22 C27 1.510(5) . ?
O3 C33 1.337(7) . ?
O3 C34 1.412(7) . ?
C34 C35 1.511(10) . ?
C33 C32 1.574(10) . ?
